data_4328338
loop_
_publ_author_name
'Zhong Fei Tan'
'Chun Y. Liu'
'Ziyun Li'
'Miao Meng'
'Ng Seik Weng'

_publ_section_title
;
 Abnormally Long-Range Diamagnetic Anisotropy Induced by Cyclic d\d-p\p\p
 Conjugation within a Six-Membered Dimolybdenum/Chalcogen Ring
;
_journal_name_full 'Inorganic Chemistry'
_journal_page_first 2212
_journal_page_last 2221
_journal_paper_doi 10.1021/ic2021947
_journal_volume 51
_journal_year 2012
_chemical_formula_moiety '[Mo2(C15H15N2O2)3]2(SeH)2, 2CH2Cl2'
_chemical_formula_sum 'C92 H96 Cl4 Mo4 N12 O12 Se2'
_chemical_formula_weight 2245.29
_chemical_name_common '[Mo2(DAniF)3]2(SeH)2, 2CH2Cl2'
_chemical_name_systematic
; 
 ? 
;
_space_group_IT_number 2
_symmetry_cell_setting triclinic
_symmetry_space_group_name_Hall '-P 1'
_symmetry_space_group_name_H-M 'P -1'
_atom_sites_solution_hydrogens geom
_atom_sites_solution_primary direct
_atom_sites_solution_secondary difmap
_audit_creation_method SHELXL-97
_cell_angle_alpha 106.856(2)
_cell_angle_beta 110.300(2)
_cell_angle_gamma 104.309(2)
_cell_formula_units_Z 1
_cell_length_a 13.7167(17)
_cell_length_b 14.1504(18)
_cell_length_c 14.4465(18)
_cell_measurement_reflns_used 9915
_cell_measurement_temperature 173(2)
_cell_measurement_theta_max 27.51
_cell_measurement_theta_min 2.39
_cell_volume 2320.3(5)
_computing_cell_refinement 'Bruker SMART'
_computing_data_collection 'Bruker SMART'
_computing_data_reduction 'Bruker SAINT'
_computing_molecular_graphics XP
_computing_publication_material XCIF
_computing_structure_refinement 'SHELXL-97 (Sheldrick, 1997)'
_computing_structure_solution 'SHELXS-97 (Sheldrick, 1990)'
_diffrn_ambient_temperature 173(2)
_diffrn_measured_fraction_theta_full 0.969
_diffrn_measured_fraction_theta_max 0.969
_diffrn_measurement_device_type 'CCD area detector'
_diffrn_measurement_method 'phi and omega scans'
_diffrn_radiation_monochromator graphite
_diffrn_radiation_source 'fine-focus sealed tube'
_diffrn_radiation_type MoK\a
_diffrn_radiation_wavelength 0.71073
_diffrn_reflns_av_R_equivalents 0.0190
_diffrn_reflns_av_sigmaI/netI 0.0359
_diffrn_reflns_limit_h_max 17
_diffrn_reflns_limit_h_min -17
_diffrn_reflns_limit_k_max 16
_diffrn_reflns_limit_k_min -18
_diffrn_reflns_limit_l_max 17
_diffrn_reflns_limit_l_min -18
_diffrn_reflns_number 16103
_diffrn_reflns_theta_full 27.51
_diffrn_reflns_theta_max 27.51
_diffrn_reflns_theta_min 1.72
_diffrn_standards_number 'non area detector'
_exptl_absorpt_coefficient_mu 1.494
_exptl_absorpt_correction_T_max 0.7543
_exptl_absorpt_correction_T_min 0.7156
_exptl_absorpt_correction_type multi-scan
_exptl_absorpt_process_details SADABS
_exptl_crystal_colour 'brownish yellow'
_exptl_crystal_density_diffrn 1.607
_exptl_crystal_description block
_exptl_crystal_F_000 1132
_exptl_crystal_size_max 0.24
_exptl_crystal_size_mid 0.20
_exptl_crystal_size_min 0.20
_refine_diff_density_max 2.898
_refine_diff_density_min -1.593
_refine_diff_density_rms 0.179
_refine_ls_extinction_method none
_refine_ls_goodness_of_fit_ref 1.068
_refine_ls_hydrogen_treatment mixed
_refine_ls_matrix_type full
_refine_ls_number_parameters 572
_refine_ls_number_reflns 10335
_refine_ls_number_restraints 0
_refine_ls_restrained_S_all 1.068
_refine_ls_R_factor_all 0.0604
_refine_ls_R_factor_gt 0.0468
_refine_ls_shift/su_max 0.000
_refine_ls_shift/su_mean 0.000
_refine_ls_structure_factor_coef Fsqd
_refine_ls_weighting_details 'calc w=1/[\s^2^(Fo^2^)+(0.0625P)^2^+13.8373P] where P=(Fo^2^+2Fc^2^)/3'
_refine_ls_weighting_scheme calc
_refine_ls_wR_factor_gt 0.1251
_refine_ls_wR_factor_ref 0.1490
_reflns_number_gt 8811
_reflns_number_total 10335
_reflns_threshold_expression >2sigma(I)
_cod_data_source_file ic2021947_si_001_1.cif
_cod_data_source_block '[Mo2(DAniF)3]2(SeH)2'
_cod_database_code 4328338

loop_
_symmetry_equiv_pos_as_xyz
'x, y, z'
'-x, -y, -z'

loop_
_atom_site_label
_atom_site_type_symbol
_atom_site_fract_x
_atom_site_fract_y
_atom_site_fract_z
_atom_site_U_iso_or_equiv
_atom_site_adp_type
_atom_site_occupancy
_atom_site_symmetry_multiplicity
_atom_site_calc_flag
_atom_site_refinement_flags
Mo1 Mo 0.12024(3) 0.13122(3) 0.21029(3) 0.01925(10) Uani 1 1 d .
Mo2 Mo 0.15233(3) -0.01007(3) 0.17127(3) 0.01894(10) Uani 1 1 d .
Se1 Se -0.02154(4) 0.13187(4) 0.03494(3) 0.02108(11) Uani 1 1 d .
C41 C 0.3119(4) -0.0289(3) 0.3755(3) 0.0207(8) Uani 1 1 d .
Cl1 Cl 0.41095(18) 0.36647(17) 0.88519(18) 0.0658(5) Uani 1 1 d .
Cl2 Cl 0.2787(2) 0.18260(19) 0.67592(17) 0.0742(6) Uani 1 1 d .
N1 N -0.0101(3) 0.0590(3) 0.2477(3) 0.0194(7) Uani 1 1 d .
N6 N 0.2857(3) 0.0592(3) 0.1367(3) 0.0189(7) Uani 1 1 d .
N5 N 0.2531(3) 0.2136(3) 0.1825(3) 0.0198(7) Uani 1 1 d .
N2 N 0.0262(3) -0.0947(3) 0.2073(3) 0.0200(7) Uani 1 1 d .
N3 N 0.2336(3) 0.1943(3) 0.3803(3) 0.0212(7) Uani 1 1 d .
C2 C 0.2828(4) 0.1300(4) 0.4105(4) 0.0226(9) Uani 1 1 d .
H2A H 0.3283 0.1494 0.4851 0.027 Uiso 1 1 calc R
O6 O 0.5691(3) -0.1451(3) 0.0564(3) 0.0304(8) Uani 1 1 d .
C31 C 0.2641(4) 0.2963(4) 0.4625(4) 0.0237(9) Uani 1 1 d .
N4 N 0.2679(3) 0.0406(3) 0.3370(3) 0.0219(7) Uani 1 1 d .
C51 C 0.2725(4) 0.3169(4) 0.1816(4) 0.0217(9) Uani 1 1 d .
C61 C 0.3615(4) 0.0128(3) 0.1146(3) 0.0192(8) Uani 1 1 d .
C1 C 0.3092(4) 0.1599(4) 0.1478(4) 0.0218(9) Uani 1 1 d .
H1A H 0.3659 0.1933 0.1310 0.026 Uiso 1 1 calc R
C21 C 0.0005(4) -0.2019(4) 0.1983(4) 0.0205(8) Uani 1 1 d .
C26 C 0.0689(4) -0.2534(4) 0.1772(4) 0.0248(9) Uani 1 1 d .
H26A H 0.1318 -0.2156 0.1703 0.030 Uiso 1 1 calc R
C3 C -0.0271(4) -0.0368(4) 0.2457(4) 0.0211(8) Uani 1 1 d .
H3A H -0.0771 -0.0659 0.2713 0.025 Uiso 1 1 calc R
O2 O -0.0715(4) -0.5185(3) 0.1655(4) 0.0415(10) Uani 1 1 d .
O4 O 0.4427(3) -0.2394(3) 0.4747(3) 0.0341(8) Uani 1 1 d .
C24 C -0.0430(4) -0.4152(4) 0.1752(4) 0.0275(10) Uani 1 1 d .
C11 C -0.0577(4) 0.1212(4) 0.3022(4) 0.0210(8) Uani 1 1 d .
C63 C 0.3903(4) -0.1466(4) 0.0326(4) 0.0245(9) Uani 1 1 d .
H63A H 0.3602 -0.2211 -0.0118 0.029 Uiso 1 1 calc R
O1 O -0.1681(4) 0.3324(4) 0.4636(3) 0.0474(11) Uani 1 1 d .
O5 O 0.3166(4) 0.6207(3) 0.1865(4) 0.0433(10) Uani 1 1 d .
C44 C 0.3986(4) -0.1691(4) 0.4474(4) 0.0256(9) Uani 1 1 d .
C64 C 0.5055(4) -0.0880(4) 0.0783(4) 0.0239(9) Uani 1 1 d .
C62 C 0.3193(4) -0.0982(4) 0.0508(4) 0.0213(8) Uani 1 1 d .
H62A H 0.2410 -0.1399 0.0202 0.026 Uiso 1 1 calc R
C25 C 0.0492(5) -0.3589(4) 0.1657(4) 0.0296(10) Uani 1 1 d .
H25A H 0.0981 -0.3918 0.1516 0.036 Uiso 1 1 calc R
C54 C 0.3020(4) 0.5192(4) 0.1803(4) 0.0288(10) Uani 1 1 d .
C53 C 0.3113(5) 0.5037(4) 0.2731(4) 0.0309(11) Uani 1 1 d .
H53A H 0.3280 0.5623 0.3367 0.037 Uiso 1 1 calc R
C66 C 0.4772(4) 0.0707(4) 0.1589(4) 0.0224(9) Uani 1 1 d .
H66A H 0.5076 0.1455 0.2025 0.027 Uiso 1 1 calc R
C65 C 0.5493(4) 0.0218(4) 0.1410(4) 0.0253(9) Uani 1 1 d .
H65A H 0.6276 0.0629 0.1714 0.030 Uiso 1 1 calc R
C42 C 0.2946(4) -0.0551(4) 0.4565(4) 0.0277(10) Uani 1 1 d .
H42A H 0.2516 -0.0259 0.4867 0.033 Uiso 1 1 calc R
C36 C 0.3694(5) 0.3515(4) 0.5505(4) 0.0310(11) Uani 1 1 d .
H36A H 0.4263 0.3235 0.5553 0.037 Uiso 1 1 calc R
C45 C 0.4151(4) -0.1450(4) 0.3656(4) 0.0279(10) Uani 1 1 d .
H45A H 0.4552 -0.1770 0.3334 0.033 Uiso 1 1 calc R
C22 C -0.0918(4) -0.2607(4) 0.2058(5) 0.0305(11) Uani 1 1 d .
H22A H -0.1414 -0.2282 0.2188 0.037 Uiso 1 1 calc R
C52 C 0.2967(4) 0.4042(4) 0.2738(4) 0.0269(10) Uani 1 1 d .
H52A H 0.3032 0.3948 0.3379 0.032 Uiso 1 1 calc R
C16 C -0.0426(5) 0.1330(4) 0.4067(4) 0.0302(10) Uani 1 1 d .
H16A H -0.0079 0.0930 0.4394 0.036 Uiso 1 1 calc R
C46 C 0.3739(4) -0.0752(4) 0.3306(4) 0.0257(9) Uani 1 1 d .
H46A H 0.3875 -0.0585 0.2759 0.031 Uiso 1 1 calc R
C14 C -0.1313(5) 0.2607(4) 0.4143(4) 0.0322(11) Uani 1 1 d .
C12 C -0.1113(4) 0.1787(4) 0.2551(4) 0.0255(9) Uani 1 1 d .
H12A H -0.1227 0.1710 0.1842 0.031 Uiso 1 1 calc R
C67 C 0.6877(4) -0.0872(5) 0.1082(4) 0.0333(11) Uani 1 1 d .
H67A H 0.7243 -0.1352 0.0871 0.050 Uiso 1 1 calc R
H67B H 0.7155 -0.0581 0.1870 0.050 Uiso 1 1 calc R
H67C H 0.7052 -0.0283 0.0862 0.050 Uiso 1 1 calc R
C33 C 0.2084(5) 0.4385(5) 0.5372(5) 0.0409(13) Uani 1 1 d .
H33A H 0.1536 0.4693 0.5311 0.049 Uiso 1 1 calc R
C43 C 0.3387(5) -0.1227(4) 0.4934(4) 0.0306(10) Uani 1 1 d .
H43A H 0.3280 -0.1373 0.5501 0.037 Uiso 1 1 calc R
O3 O 0.3274(5) 0.5827(4) 0.7054(4) 0.0705(18) Uani 1 1 d .
C15 C -0.0787(5) 0.2034(5) 0.4628(4) 0.0350(12) Uani 1 1 d .
H15A H -0.0674 0.2123 0.5339 0.042 Uiso 1 1 calc R
C23 C -0.1133(5) -0.3647(4) 0.1950(5) 0.0375(12) Uani 1 1 d .
H23A H -0.1768 -0.4024 0.2011 0.045 Uiso 1 1 calc R
C13 C -0.1481(4) 0.2469(4) 0.3109(4) 0.0291(10) Uani 1 1 d .
H13A H -0.1856 0.2849 0.2774 0.035 Uiso 1 1 calc R
C55 C 0.2791(5) 0.4341(5) 0.0881(5) 0.0362(12) Uani 1 1 d .
H55A H 0.2744 0.4443 0.0247 0.043 Uiso 1 1 calc R
C32 C 0.1833(4) 0.3426(4) 0.4556(4) 0.0295(10) Uani 1 1 d .
H32A H 0.1112 0.3076 0.3944 0.035 Uiso 1 1 calc R
C34 C 0.3111(5) 0.4896(5) 0.6267(4) 0.0415(14) Uani 1 1 d .
C56 C 0.2630(5) 0.3338(4) 0.0891(4) 0.0325(11) Uani 1 1 d .
H56A H 0.2450 0.2750 0.0250 0.039 Uiso 1 1 calc R
C57 C 0.2851(7) 0.6330(6) 0.0882(6) 0.0510(16) Uani 1 1 d .
H57A H 0.2994 0.7085 0.1030 0.077 Uiso 1 1 calc R
H57B H 0.2047 0.5895 0.0408 0.077 Uiso 1 1 calc R
H57C H 0.3293 0.6094 0.0526 0.077 Uiso 1 1 calc R
C35 C 0.3930(5) 0.4476(4) 0.6323(4) 0.0365(12) Uani 1 1 d .
H35A H 0.4659 0.4847 0.6924 0.044 Uiso 1 1 calc R
C27 C -0.0024(6) -0.5728(5) 0.1427(6) 0.0477(15) Uani 1 1 d .
H27A H -0.0316 -0.6456 0.1378 0.072 Uiso 1 1 calc R
H27B H 0.0750 -0.5340 0.2009 0.072 Uiso 1 1 calc R
H27C H -0.0031 -0.5762 0.0738 0.072 Uiso 1 1 calc R
C47 C 0.4529(6) -0.2473(6) 0.5734(5) 0.0433(14) Uani 1 1 d .
H47A H 0.4853 -0.3003 0.5828 0.065 Uiso 1 1 calc R
H47B H 0.3782 -0.2697 0.5711 0.065 Uiso 1 1 calc R
H47C H 0.5021 -0.1775 0.6343 0.065 Uiso 1 1 calc R
C17 C -0.1231(7) 0.3736(6) 0.5786(5) 0.0575(19) Uani 1 1 d .
H17A H -0.1563 0.4237 0.6031 0.086 Uiso 1 1 calc R
H17B H -0.0411 0.4111 0.6116 0.086 Uiso 1 1 calc R
H17C H -0.1411 0.3144 0.6001 0.086 Uiso 1 1 calc R
C37 C 0.4140(7) 0.6220(6) 0.8059(6) 0.0593(19) Uani 1 1 d .
H37A H 0.4144 0.6882 0.8524 0.089 Uiso 1 1 calc R
H37B H 0.4854 0.6369 0.8013 0.089 Uiso 1 1 calc R
H37C H 0.4049 0.5691 0.8368 0.089 Uiso 1 1 calc R
C1S C 0.4138(7) 0.2692(7) 0.7775(7) 0.062(2) Uani 1 1 d .
H1SA H 0.4560 0.3059 0.7461 0.075 Uiso 1 1 calc R
H1SC H 0.4541 0.2272 0.8063 0.075 Uiso 1 1 calc R
H1 H 0.068(6) 0.201(5) 0.038(5) 0.043(18) Uiso 1 1 d .

loop_
_atom_site_aniso_label
_atom_site_aniso_U_11
_atom_site_aniso_U_22
_atom_site_aniso_U_33
_atom_site_aniso_U_23
_atom_site_aniso_U_13
_atom_site_aniso_U_12
Mo1 0.0259(2) 0.01649(18) 0.02266(19) 0.00902(14) 0.01515(15) 0.01235(15)
Mo2 0.0249(2) 0.01727(19) 0.02407(19) 0.01089(15) 0.01578(15) 0.01300(15)
Se1 0.0257(2) 0.0188(2) 0.0189(2) 0.00653(16) 0.00869(17) 0.01243(18)
C41 0.022(2) 0.016(2) 0.020(2) 0.0023(16) 0.0091(17) 0.0073(17)
Cl1 0.0702(12) 0.0575(11) 0.0717(12) 0.0190(9) 0.0365(10) 0.0309(10)
Cl2 0.0909(15) 0.0789(14) 0.0586(11) 0.0221(10) 0.0540(11) 0.0199(12)
N1 0.0191(17) 0.0209(18) 0.0224(17) 0.0084(15) 0.0126(15) 0.0102(15)
N6 0.0210(17) 0.0182(17) 0.0222(17) 0.0077(14) 0.0126(15) 0.0111(14)
N5 0.0197(17) 0.0186(18) 0.0228(18) 0.0087(14) 0.0098(15) 0.0097(14)
N2 0.0241(18) 0.0209(18) 0.0211(17) 0.0094(15) 0.0135(15) 0.0125(15)
N3 0.0269(19) 0.0194(18) 0.0204(17) 0.0103(15) 0.0093(15) 0.0130(15)
C2 0.034(2) 0.025(2) 0.0178(19) 0.0105(17) 0.0145(18) 0.0183(19)
O6 0.0288(18) 0.0291(18) 0.0358(19) 0.0102(15) 0.0157(15) 0.0172(15)
C31 0.029(2) 0.022(2) 0.020(2) 0.0059(17) 0.0121(18) 0.0122(19)
N4 0.0266(19) 0.0198(18) 0.0206(18) 0.0090(15) 0.0103(15) 0.0109(15)
C51 0.020(2) 0.017(2) 0.028(2) 0.0095(17) 0.0101(17) 0.0073(17)
C61 0.023(2) 0.019(2) 0.0199(19) 0.0097(16) 0.0117(17) 0.0103(17)
C1 0.029(2) 0.018(2) 0.027(2) 0.0137(18) 0.0164(19) 0.0125(18)
C21 0.022(2) 0.023(2) 0.021(2) 0.0109(17) 0.0125(17) 0.0102(17)
C26 0.032(2) 0.020(2) 0.033(2) 0.0135(19) 0.022(2) 0.0140(19)
C3 0.019(2) 0.024(2) 0.025(2) 0.0105(18) 0.0131(17) 0.0102(17)
O2 0.050(2) 0.0196(18) 0.062(3) 0.0201(18) 0.029(2) 0.0146(17)
O4 0.048(2) 0.037(2) 0.0279(18) 0.0163(16) 0.0160(16) 0.0307(18)
C24 0.031(2) 0.018(2) 0.033(2) 0.0113(19) 0.013(2) 0.0101(19)
C11 0.025(2) 0.018(2) 0.026(2) 0.0095(17) 0.0140(18) 0.0112(17)
C63 0.031(2) 0.021(2) 0.025(2) 0.0107(18) 0.0140(19) 0.0136(19)
O1 0.078(3) 0.055(3) 0.038(2) 0.020(2) 0.038(2) 0.051(3)
O5 0.062(3) 0.0221(19) 0.052(2) 0.0221(18) 0.027(2) 0.0157(18)
C44 0.031(2) 0.022(2) 0.021(2) 0.0064(18) 0.0086(18) 0.0124(19)
C64 0.030(2) 0.025(2) 0.027(2) 0.0147(19) 0.0164(19) 0.0167(19)
C62 0.023(2) 0.020(2) 0.024(2) 0.0118(17) 0.0108(17) 0.0096(17)
C25 0.038(3) 0.027(2) 0.035(3) 0.016(2) 0.022(2) 0.018(2)
C54 0.032(2) 0.018(2) 0.042(3) 0.016(2) 0.017(2) 0.0134(19)
C53 0.037(3) 0.020(2) 0.030(2) 0.0056(19) 0.013(2) 0.010(2)
C66 0.025(2) 0.017(2) 0.024(2) 0.0078(17) 0.0120(18) 0.0059(17)
C65 0.026(2) 0.025(2) 0.026(2) 0.0103(19) 0.0132(19) 0.0101(19)
C42 0.038(3) 0.029(2) 0.031(2) 0.016(2) 0.023(2) 0.021(2)
C36 0.034(3) 0.029(3) 0.030(2) 0.009(2) 0.011(2) 0.020(2)
C45 0.037(3) 0.030(2) 0.026(2) 0.0121(19) 0.017(2) 0.022(2)
C22 0.035(3) 0.024(2) 0.048(3) 0.018(2) 0.029(2) 0.018(2)
C52 0.031(2) 0.020(2) 0.026(2) 0.0104(19) 0.011(2) 0.0069(19)
C16 0.041(3) 0.033(3) 0.031(2) 0.017(2) 0.022(2) 0.024(2)
C46 0.032(2) 0.028(2) 0.023(2) 0.0119(19) 0.0143(19) 0.016(2)
C14 0.039(3) 0.033(3) 0.033(3) 0.011(2) 0.022(2) 0.021(2)
C12 0.031(2) 0.030(2) 0.025(2) 0.0139(19) 0.0155(19) 0.018(2)
C67 0.033(3) 0.042(3) 0.035(3) 0.017(2) 0.018(2) 0.023(2)
C33 0.048(3) 0.036(3) 0.041(3) 0.010(2) 0.019(3) 0.029(3)
C43 0.041(3) 0.033(3) 0.029(2) 0.016(2) 0.019(2) 0.021(2)
O3 0.094(4) 0.055(3) 0.043(3) -0.004(2) 0.011(3) 0.057(3)
C15 0.051(3) 0.043(3) 0.030(3) 0.018(2) 0.027(2) 0.030(3)
C23 0.038(3) 0.026(3) 0.059(4) 0.020(3) 0.031(3) 0.013(2)
C13 0.037(3) 0.030(3) 0.031(2) 0.015(2) 0.018(2) 0.023(2)
C55 0.057(4) 0.034(3) 0.039(3) 0.024(2) 0.030(3) 0.026(3)
C32 0.030(2) 0.023(2) 0.033(3) 0.010(2) 0.008(2) 0.016(2)
C34 0.053(3) 0.035(3) 0.028(3) -0.001(2) 0.010(2) 0.030(3)
C56 0.055(3) 0.024(2) 0.032(3) 0.016(2) 0.026(2) 0.022(2)
C57 0.071(5) 0.044(4) 0.068(4) 0.041(3) 0.041(4) 0.033(3)
C35 0.034(3) 0.030(3) 0.032(3) 0.004(2) 0.004(2) 0.019(2)
C27 0.066(4) 0.022(3) 0.060(4) 0.015(3) 0.033(3) 0.022(3)
C47 0.063(4) 0.054(4) 0.036(3) 0.032(3) 0.026(3) 0.038(3)
C17 0.087(5) 0.061(4) 0.030(3) 0.008(3) 0.030(3) 0.043(4)
C37 0.063(4) 0.037(3) 0.045(4) -0.006(3) 0.011(3) 0.014(3)
C1S 0.078(5) 0.074(5) 0.079(5) 0.048(5) 0.059(5) 0.045(5)

loop_
_atom_type_symbol
_atom_type_description
_atom_type_scat_dispersion_real
_atom_type_scat_dispersion_imag
_atom_type_scat_source
C C 0.0033 0.0016 'International Tables Vol C Tables 4.2.6.8 and 6.1.1.4'
H H 0.0000 0.0000 'International Tables Vol C Tables 4.2.6.8 and 6.1.1.4'
N N 0.0061 0.0033 'International Tables Vol C Tables 4.2.6.8 and 6.1.1.4'
Se Se -0.0929 2.2259 'International Tables Vol C Tables 4.2.6.8 and 6.1.1.4'
Mo Mo -1.6832 0.6857 'International Tables Vol C Tables 4.2.6.8 and 6.1.1.4'
O O 0.0106 0.0060 'International Tables Vol C Tables 4.2.6.8 and 6.1.1.4'
Cl Cl 0.1484 0.1585 'International Tables Vol C Tables 4.2.6.8 and 6.1.1.4'

loop_
_geom_angle_atom_site_label_1
_geom_angle_atom_site_label_2
_geom_angle_atom_site_label_3
_geom_angle
_geom_angle_site_symmetry_1
_geom_angle_site_symmetry_3
Mo2 Mo1 N5 91.95(10) . .
Mo2 Mo1 N1 91.33(10) . .
N5 Mo1 N1 175.88(14) . .
Mo2 Mo1 N3 93.95(10) . .
N5 Mo1 N3 90.30(14) . .
N1 Mo1 N3 87.00(14) . .
Mo2 Mo1 Se1 109.83(2) . .
N5 Mo1 Se1 87.65(10) . .
N1 Mo1 Se1 93.57(10) . .
N3 Mo1 Se1 156.19(10) . .
Mo1 Mo2 N4 90.87(10) . .
Mo1 Mo2 N6 92.88(10) . .
N4 Mo2 N6 91.58(14) . .
Mo1 Mo2 N2 93.82(10) . .
N4 Mo2 N2 86.31(14) . .
N6 Mo2 N2 173.00(14) . .
Mo1 Mo2 Se1 108.25(2) . 2
N4 Mo2 Se1 160.55(10) . 2
N6 Mo2 Se1 90.94(10) . 2
N2 Mo2 Se1 88.88(10) . 2
Mo1 Se1 Mo2 141.61(2) . 2
Mo1 Se1 H1 87(3) . .
Mo2 Se1 H1 105(3) 2 .
C42 C41 C46 117.9(4) . .
C42 C41 N4 122.2(4) . .
C46 C41 N4 119.9(4) . .
C3 N1 C11 117.3(4) . .
C3 N1 Mo1 118.9(3) . .
C11 N1 Mo1 121.7(3) . .
C1 N6 C61 115.6(4) . .
C1 N6 Mo2 117.2(3) . .
C61 N6 Mo2 126.8(3) . .
C1 N5 C51 117.5(4) . .
C1 N5 Mo1 118.3(3) . .
C51 N5 Mo1 123.4(3) . .
C3 N2 C21 119.6(4) . .
C3 N2 Mo2 115.1(3) . .
C21 N2 Mo2 125.2(3) . .
C2 N3 C31 117.1(4) . .
C2 N3 Mo1 115.3(3) . .
C31 N3 Mo1 127.6(3) . .
N4 C2 N3 119.8(4) . .
N4 C2 H2A 120.1 . .
N3 C2 H2A 120.1 . .
C64 O6 C67 116.4(4) . .
C36 C31 C32 118.1(4) . .
C36 C31 N3 122.7(4) . .
C32 C31 N3 119.2(4) . .
C2 N4 C41 116.6(4) . .
C2 N4 Mo2 119.8(3) . .
C41 N4 Mo2 122.2(3) . .
C56 C51 C52 117.9(4) . .
C56 C51 N5 122.0(4) . .
C52 C51 N5 120.1(4) . .
C66 C61 C62 117.7(4) . .
C66 C61 N6 123.2(4) . .
C62 C61 N6 118.9(4) . .
N5 C1 N6 119.7(4) . .
N5 C1 H1A 120.2 . .
N6 C1 H1A 120.2 . .
C26 C21 C22 117.0(4) . .
C26 C21 N2 118.7(4) . .
C22 C21 N2 124.3(4) . .
C21 C26 C25 122.5(4) . .
C21 C26 H26A 118.7 . .
C25 C26 H26A 118.7 . .
N1 C3 N2 120.4(4) . .
N1 C3 H3A 119.8 . .
N2 C3 H3A 119.8 . .
C24 O2 C27 117.4(5) . .
C44 O4 C47 118.0(4) . .
O2 C24 C25 124.9(5) . .
O2 C24 C23 116.3(5) . .
C25 C24 C23 118.8(5) . .
C12 C11 C16 118.9(4) . .
C12 C11 N1 119.7(4) . .
C16 C11 N1 121.2(4) . .
C62 C63 C64 120.9(4) . .
C62 C63 H63A 119.6 . .
C64 C63 H63A 119.6 . .
C14 O1 C17 117.9(5) . .
C54 O5 C57 117.0(5) . .
O4 C44 C43 125.3(4) . .
O4 C44 C45 115.6(4) . .
C43 C44 C45 119.1(4) . .
O6 C64 C63 116.0(4) . .
O6 C64 C65 124.4(4) . .
C63 C64 C65 119.6(4) . .
C63 C62 C61 120.7(4) . .
C63 C62 H62A 119.7 . .
C61 C62 H62A 119.7 . .
C24 C25 C26 119.2(5) . .
C24 C25 H25A 120.4 . .
C26 C25 H25A 120.4 . .
O5 C54 C55 123.7(5) . .
O5 C54 C53 116.6(5) . .
C55 C54 C53 119.7(4) . .
C52 C53 C54 120.6(5) . .
C52 C53 H53A 119.7 . .
C54 C53 H53A 119.7 . .
C65 C66 C61 121.7(4) . .
C65 C66 H66A 119.1 . .
C61 C66 H66A 119.1 . .
C66 C65 C64 119.4(4) . .
C66 C65 H65A 120.3 . .
C64 C65 H65A 120.3 . .
C43 C42 C41 121.5(4) . .
C43 C42 H42A 119.3 . .
C41 C42 H42A 119.3 . .
C31 C36 C35 120.7(5) . .
C31 C36 H36A 119.6 . .
C35 C36 H36A 119.6 . .
C46 C45 C44 121.0(4) . .
C46 C45 H45A 119.5 . .
C44 C45 H45A 119.5 . .
C23 C22 C21 121.8(5) . .
C23 C22 H22A 119.1 . .
C21 C22 H22A 119.1 . .
C53 C52 C51 120.9(5) . .
C53 C52 H52A 119.6 . .
C51 C52 H52A 119.6 . .
C15 C16 C11 120.1(5) . .
C15 C16 H16A 120.0 . .
C11 C16 H16A 120.0 . .
C45 C46 C41 120.5(4) . .
C45 C46 H46A 119.8 . .
C41 C46 H46A 119.8 . .
O1 C14 C13 116.4(5) . .
O1 C14 C15 124.0(5) . .
C13 C14 C15 119.7(5) . .
C13 C12 C11 120.4(4) . .
C13 C12 H12A 119.8 . .
C11 C12 H12A 119.8 . .
O6 C67 H67A 109.5 . .
O6 C67 H67B 109.5 . .
H67A C67 H67B 109.5 . .
O6 C67 H67C 109.5 . .
H67A C67 H67C 109.5 . .
H67B C67 H67C 109.5 . .
C34 C33 C32 120.9(5) . .
C34 C33 H33A 119.6 . .
C32 C33 H33A 119.6 . .
C42 C43 C44 120.1(5) . .
C42 C43 H43A 120.0 . .
C44 C43 H43A 120.0 . .
C37 O3 C34 119.3(5) . .
C14 C15 C16 120.0(5) . .
C14 C15 H15A 120.0 . .
C16 C15 H15A 120.0 . .
C22 C23 C24 120.7(5) . .
C22 C23 H23A 119.6 . .
C24 C23 H23A 119.6 . .
C14 C13 C12 121.0(5) . .
C14 C13 H13A 119.5 . .
C12 C13 H13A 119.5 . .
C54 C55 C56 119.4(5) . .
C54 C55 H55A 120.3 . .
C56 C55 H55A 120.3 . .
C33 C32 C31 120.4(5) . .
C33 C32 H32A 119.8 . .
C31 C32 H32A 119.8 . .
C33 C34 O3 116.9(5) . .
C33 C34 C35 119.3(5) . .
O3 C34 C35 123.8(5) . .
C55 C56 C51 121.7(5) . .
C55 C56 H56A 119.2 . .
C51 C56 H56A 119.2 . .
O5 C57 H57A 109.5 . .
O5 C57 H57B 109.5 . .
H57A C57 H57B 109.5 . .
O5 C57 H57C 109.5 . .
H57A C57 H57C 109.5 . .
H57B C57 H57C 109.5 . .
C34 C35 C36 120.5(5) . .
C34 C35 H35A 119.8 . .
C36 C35 H35A 119.8 . .
O2 C27 H27A 109.5 . .
O2 C27 H27B 109.5 . .
H27A C27 H27B 109.5 . .
O2 C27 H27C 109.5 . .
H27A C27 H27C 109.5 . .
H27B C27 H27C 109.5 . .
O4 C47 H47A 109.5 . .
O4 C47 H47B 109.5 . .
H47A C47 H47B 109.5 . .
O4 C47 H47C 109.5 . .
H47A C47 H47C 109.5 . .
H47B C47 H47C 109.5 . .
O1 C17 H17A 109.5 . .
O1 C17 H17B 109.5 . .
H17A C17 H17B 109.5 . .
O1 C17 H17C 109.5 . .
H17A C17 H17C 109.5 . .
H17B C17 H17C 109.5 . .
O3 C37 H37A 109.5 . .
O3 C37 H37B 109.5 . .
H37A C37 H37B 109.5 . .
O3 C37 H37C 109.5 . .
H37A C37 H37C 109.5 . .
H37B C37 H37C 109.5 . .
Cl2 C1S Cl1 112.1(4) . .
Cl2 C1S H1SA 109.2 . .
Cl1 C1S H1SA 109.2 . .
Cl2 C1S H1SC 109.2 . .
Cl1 C1S H1SC 109.2 . .
H1SA C1S H1SC 107.9 . .

loop_
_geom_bond_atom_site_label_1
_geom_bond_atom_site_label_2
_geom_bond_distance
_geom_bond_site_symmetry_2
Mo1 Mo2 2.1124(5) .
Mo1 N5 2.139(4) .
Mo1 N1 2.150(4) .
Mo1 N3 2.154(4) .
Mo1 Se1 2.6083(6) .
Mo2 N4 2.138(4) .
Mo2 N6 2.142(4) .
Mo2 N2 2.159(4) .
Mo2 Se1 2.6171(6) 2
Se1 Mo2 2.6171(6) 2
Se1 H1 1.34(7) .
C41 C42 1.402(6) .
C41 C46 1.408(6) .
C41 N4 1.421(6) .
Cl1 C1S 1.773(8) .
Cl2 C1S 1.742(10) .
N1 C3 1.307(6) .
N1 C11 1.434(5) .
N6 C1 1.328(6) .
N6 C61 1.436(5) .
N5 C1 1.325(6) .
N5 C51 1.424(6) .
N2 C3 1.351(6) .
N2 C21 1.425(6) .
N3 C2 1.342(6) .
N3 C31 1.426(6) .
C2 N4 1.308(6) .
C2 H2A 0.9500 .
O6 C64 1.381(6) .
O6 C67 1.421(6) .
C31 C36 1.381(7) .
C31 C32 1.409(7) .
C51 C56 1.393(7) .
C51 C52 1.394(7) .
C61 C66 1.396(6) .
C61 C62 1.412(6) .
C1 H1A 0.9500 .
C21 C26 1.383(6) .
C21 C22 1.391(6) .
C26 C25 1.399(7) .
C26 H26A 0.9500 .
C3 H3A 0.9500 .
O2 C24 1.368(6) .
O2 C27 1.423(7) .
O4 C44 1.368(6) .
O4 C47 1.424(6) .
C24 C25 1.391(7) .
C24 C23 1.392(7) .
C11 C12 1.391(6) .
C11 C16 1.405(6) .
C63 C62 1.374(6) .
C63 C64 1.390(7) .
C63 H63A 0.9500 .
O1 C14 1.369(6) .
O1 C17 1.425(7) .
O5 C54 1.371(6) .
O5 C57 1.410(8) .
C44 C43 1.393(7) .
C44 C45 1.395(7) .
C64 C65 1.393(7) .
C62 H62A 0.9500 .
C25 H25A 0.9500 .
C54 C55 1.384(8) .
C54 C53 1.390(7) .
C53 C52 1.375(7) .
C53 H53A 0.9500 .
C66 C65 1.390(7) .
C66 H66A 0.9500 .
C65 H65A 0.9500 .
C42 C43 1.386(7) .
C42 H42A 0.9500 .
C36 C35 1.391(7) .
C36 H36A 0.9500 .
C45 C46 1.385(7) .
C45 H45A 0.9500 .
C22 C23 1.378(7) .
C22 H22A 0.9500 .
C52 H52A 0.9500 .
C16 C15 1.396(7) .
C16 H16A 0.9500 .
C46 H46A 0.9500 .
C14 C13 1.375(7) .
C14 C15 1.391(8) .
C12 C13 1.382(7) .
C12 H12A 0.9500 .
C67 H67A 0.9800 .
C67 H67B 0.9800 .
C67 H67C 0.9800 .
C33 C34 1.367(9) .
C33 C32 1.383(7) .
C33 H33A 0.9500 .
C43 H43A 0.9500 .
O3 C37 1.356(9) .
O3 C34 1.373(6) .
C15 H15A 0.9500 .
C23 H23A 0.9500 .
C13 H13A 0.9500 .
C55 C56 1.388(7) .
C55 H55A 0.9500 .
C32 H32A 0.9500 .
C34 C35 1.385(8) .
C56 H56A 0.9500 .
C57 H57A 0.9800 .
C57 H57B 0.9800 .
C57 H57C 0.9800 .
C35 H35A 0.9500 .
C27 H27A 0.9800 .
C27 H27B 0.9800 .
C27 H27C 0.9800 .
C47 H47A 0.9800 .
C47 H47B 0.9800 .
C47 H47C 0.9800 .
C17 H17A 0.9800 .
C17 H17B 0.9800 .
C17 H17C 0.9800 .
C37 H37A 0.9800 .
C37 H37B 0.9800 .
C37 H37C 0.9800 .
C1S H1SA 0.9900 .
C1S H1SC 0.9900 .
